data_4308675
loop_
_publ_author_name
'Timothy J. Boyle'
'Scott D. Bunge'
'Todd M. Alam'
'Gregory P. Holland'
'Thomas J. Headley'
'Gabriel Avilucea'

_publ_contact_author_name 'Timothy J. Boyle'
_publ_section_title
;
Cadmium Amido Alkoxide and Alkoxide Precursors for the Synthesis of
Nanocrystalline CdE (E = S, Se, Te)
;
_journal_name_full 'Inorganic Chemistry'
_journal_page_first 1309
_journal_page_last 1318
_journal_paper_doi 10.1021/ic0485155
_journal_volume 44
_journal_year 2005
_chemical_formula_moiety 'C72 H140 Cd4 N4 O4 Si8'
_chemical_formula_sum 'C36 H70 Cd2 N2 O2 Si4'
_chemical_formula_weight 900.10
_chemical_name_common '(3) (Cd(N(Si(CH3)3)2)(DIP))2'
_chemical_name_systematic
;
?
;
_space_group_IT_number 14
_symmetry_cell_setting monoclinic
_symmetry_space_group_name_Hall '-P 2ybc'
_symmetry_space_group_name_H-M 'P 1 21/c 1'
_atom_sites_solution_hydrogens geom
_atom_sites_solution_primary direct
_atom_sites_solution_secondary difmap
_audit_creation_method SHELXL-97
_cell_angle_alpha 90.00
_cell_angle_beta 90.139(3)
_cell_angle_gamma 90.00
_cell_formula_units_Z 8
_cell_length_a 17.051(2)
_cell_length_b 17.567(2)
_cell_length_c 31.225(4)
_cell_measurement_reflns_used 7824
_cell_measurement_temperature 203(2)
_cell_measurement_theta_max 21.91
_cell_measurement_theta_min 2.32
_cell_volume 9353.0(19)
_computing_cell_refinement 'Bruker SMART'
_computing_data_collection 'Bruker SMART'
_computing_data_reduction 'Bruker SAINT'
_computing_molecular_graphics 'Bruker SHELXTL'
_computing_publication_material 'Bruker SHELXTL'
_computing_structure_refinement 'SHELXL-97 (Sheldrick, 1997)'
_computing_structure_solution 'SHELXS-97 (Sheldrick, 1990)'
_diffrn_ambient_temperature 203(2)
_diffrn_measured_fraction_theta_full 0.978
_diffrn_measured_fraction_theta_max 0.978
_diffrn_measurement_device_type 'CCD area detector'
_diffrn_measurement_method 'phi and omega scans'
_diffrn_radiation_monochromator graphite
_diffrn_radiation_source 'fine-focus sealed tube'
_diffrn_radiation_type MoK\a
_diffrn_radiation_wavelength 0.71073
_diffrn_reflns_av_R_equivalents 0.0591
_diffrn_reflns_av_sigmaI/netI 0.0910
_diffrn_reflns_limit_h_max 19
_diffrn_reflns_limit_h_min -20
_diffrn_reflns_limit_k_max 20
_diffrn_reflns_limit_k_min -20
_diffrn_reflns_limit_l_max 37
_diffrn_reflns_limit_l_min -37
_diffrn_reflns_number 64302
_diffrn_reflns_theta_full 25.07
_diffrn_reflns_theta_max 25.07
_diffrn_reflns_theta_min 1.19
_exptl_absorpt_coefficient_mu 1.040
_exptl_absorpt_correction_type none
_exptl_crystal_colour colorless
_exptl_crystal_density_diffrn 1.278
_exptl_crystal_density_meas 0
_exptl_crystal_density_method 'not measured'
_exptl_crystal_description irregular
_exptl_crystal_F_000 3744
_exptl_crystal_size_max 0.20
_exptl_crystal_size_mid 0.20
_exptl_crystal_size_min 0.18
_refine_diff_density_max 2.220
_refine_diff_density_min -2.149
_refine_diff_density_rms 0.161
_refine_ls_extinction_method none
_refine_ls_goodness_of_fit_ref 1.148
_refine_ls_hydrogen_treatment mixed
_refine_ls_matrix_type full
_refine_ls_number_parameters 869
_refine_ls_number_reflns 16247
_refine_ls_number_restraints 0
_refine_ls_restrained_S_all 1.148
_refine_ls_R_factor_all 0.1509
_refine_ls_R_factor_gt 0.1233
_refine_ls_shift/su_max 0.116
_refine_ls_shift/su_mean 0.001
_refine_ls_structure_factor_coef Fsqd
_refine_ls_weighting_details 'calc w=1/[\s^2^(Fo^2^)+(0.0000P)^2^+267.3489P] where P=(Fo^2^+2Fc^2^)/3'
_refine_ls_weighting_scheme calc
_refine_ls_wR_factor_gt 0.2643
_refine_ls_wR_factor_ref 0.2762
_reflns_number_gt 11816
_reflns_number_total 16247
_reflns_threshold_expression >2sigma(I)
_cod_data_source_file ic0485155si20041027_111313_5.cif
_cod_data_source_block jan231s
_cod_depositor_comments
;
The following automatic conversions were performed:
'_symmetry_cell_setting' value 'Monoclinic' changed to 'monoclinic'
according to '/home/saulius/struct/CIF-dictionaries/cif_core.dic'
dictionary named 'cif_core.dic' version 2.4.1 from 2010-06-29.

Automatic conversion script
Id: cif_fix_enum 1527 2010-12-29 10:47:43Z saulius 
;
_cod_original_cell_volume 9353(2)
_cod_database_code 4308675

loop_
_symmetry_equiv_pos_as_xyz
'x, y, z'
'-x, y+1/2, -z+1/2'
'-x, -y, -z'
'x, -y-1/2, z-1/2'

loop_
_atom_site_label
_atom_site_type_symbol
_atom_site_fract_x
_atom_site_fract_y
_atom_site_fract_z
_atom_site_U_iso_or_equiv
_atom_site_adp_type
_atom_site_occupancy
_atom_site_symmetry_multiplicity
_atom_site_calc_flag
_atom_site_refinement_flags
_atom_site_disorder_assembly
_atom_site_disorder_group
Cd1 Cd 0.70272(6) 0.73796(6) 0.08205(3) 0.0397(3) Uani 1 1 d . . .
Cd2 Cd 0.79407(6) 0.74921(6) -0.01467(3) 0.0380(3) Uani 1 1 d . . .
Cd3 Cd 0.20575(6) 0.73137(6) 0.17103(3) 0.0401(3) Uani 1 1 d . . .
Cd4 Cd 0.29814(6) 0.73792(6) 0.26713(3) 0.0351(3) Uani 1 1 d . . .
O1 O 0.7527(6) 0.8175(5) 0.0370(3) 0.042(2) Uani 1 1 d . . .
O2 O 0.7419(5) 0.6687(5) 0.0305(3) 0.036(2) Uani 1 1 d . . .
O3 O 0.2454(5) 0.8109(5) 0.2188(3) 0.034(2) Uani 1 1 d . . .
O4 O 0.2513(6) 0.6596(6) 0.2212(3) 0.043(2) Uani 1 1 d . . .
Si1 Si 0.7023(3) 0.7988(3) 0.17708(15) 0.0497(11) Uani 1 1 d . . .
Si2 Si 0.5749(3) 0.6818(3) 0.14964(15) 0.0490(11) Uani 1 1 d . . .
Si3 Si 0.9248(3) 0.6838(3) -0.07592(14) 0.0488(11) Uani 1 1 d . . .
Si4 Si 0.8231(3) 0.8189(3) -0.10797(15) 0.0576(13) Uani 1 1 d . . .
Si5 Si 0.2047(3) 0.7942(3) 0.07598(15) 0.0540(12) Uani 1 1 d . . .
Si6 Si 0.0814(3) 0.6731(3) 0.10239(15) 0.0512(12) Uani 1 1 d . . .
Si7 Si 0.3304(3) 0.8042(3) 0.36061(15) 0.0525(12) Uani 1 1 d . . .
Si8 Si 0.4347(3) 0.6736(4) 0.32654(16) 0.0646(15) Uani 1 1 d . . .
N1 N 0.6543(8) 0.7403(8) 0.1421(4) 0.047(3) Uani 1 1 d . . .
N2 N 0.8534(7) 0.7515(7) -0.0716(4) 0.041(3) Uani 1 1 d . . .
N3 N 0.1609(8) 0.7344(9) 0.1104(4) 0.059(4) Uani 1 1 d . . .
N4 N 0.3604(7) 0.7383(7) 0.3239(4) 0.041(3) Uani 1 1 d . . .
C1 C 0.7375(10) 0.8958(9) 0.0371(5) 0.045(4) Uani 1 1 d . . .
C2 C 0.7997(11) 0.9445(9) 0.0450(5) 0.052(5) Uani 1 1 d . . .
C3 C 0.7891(15) 1.0215(11) 0.0428(8) 0.086(7) Uani 1 1 d . . .
H3 H 0.8321 1.0546 0.0457 0.103 Uiso 1 1 calc R . .
C4 C 0.7160(15) 1.0501(11) 0.0362(8) 0.090(8) Uani 1 1 d . . .
H4 H 0.7074 1.1029 0.0371 0.108 Uiso 1 1 calc R . .
C5 C 0.6533(14) 1.0000(13) 0.0281(11) 0.114(11) Uani 1 1 d . . .
H5 H 0.6039 1.0205 0.0213 0.137 Uiso 1 1 calc R . .
C6 C 0.6620(11) 0.9208(10) 0.0298(7) 0.062(5) Uani 1 1 d . . .
C7 C 0.8831(11) 0.9138(11) 0.0518(6) 0.062(5) Uani 1 1 d . . .
H7 H 0.8778 0.8604 0.0616 0.075 Uiso 1 1 calc R . .
C8 C 0.9250(16) 0.9585(16) 0.0886(9) 0.119(10) Uani 1 1 d . . .
H8A H 0.9691 0.9291 0.0992 0.179 Uiso 1 1 calc R . .
H8B H 0.8882 0.9673 0.1118 0.179 Uiso 1 1 calc R . .
H8C H 0.9436 1.0070 0.0778 0.179 Uiso 1 1 calc R . .
C9 C 0.9286(12) 0.9118(13) 0.0110(8) 0.089(7) Uani 1 1 d . . .
H9A H 0.9043 0.8761 -0.0087 0.133 Uiso 1 1 calc R . .
H9B H 0.9820 0.8960 0.0169 0.133 Uiso 1 1 calc R . .
H9C H 0.9289 0.9622 -0.0018 0.133 Uiso 1 1 calc R . .
C10 C 0.5928(13) 0.8712(13) 0.0257(8) 0.083(7) Uani 1 1 d . . .
H10 H 0.6123 0.8181 0.0263 0.100 Uiso 1 1 calc R . .
C11 C 0.5513(14) 0.8822(18) -0.0180(9) 0.125(11) Uani 1 1 d . . .
H11A H 0.5337 0.9345 -0.0206 0.188 Uiso 1 1 calc R . .
H11B H 0.5065 0.8483 -0.0199 0.188 Uiso 1 1 calc R . .
H11C H 0.5877 0.8708 -0.0410 0.188 Uiso 1 1 calc R . .
C12 C 0.5352(14) 0.8785(18) 0.0620(9) 0.125(12) Uani 1 1 d . . .
H12A H 0.5632 0.8772 0.0891 0.187 Uiso 1 1 calc R . .
H12B H 0.4981 0.8367 0.0609 0.187 Uiso 1 1 calc R . .
H12C H 0.5072 0.9264 0.0595 0.187 Uiso 1 1 calc R . .
C13 C 0.7195(8) 0.5965(8) 0.0215(4) 0.032(3) Uani 1 1 d . . .
C14 C 0.7595(9) 0.5353(9) 0.0414(6) 0.048(4) Uani 1 1 d . . .
C15 C 0.7365(11) 0.4635(9) 0.0322(6) 0.060(5) Uani 1 1 d . . .
H15 H 0.7646 0.4226 0.0442 0.072 Uiso 1 1 calc R . .
C16 C 0.6762(13) 0.4485(9) 0.0068(6) 0.066(5) Uani 1 1 d . . .
H16 H 0.6623 0.3976 0.0014 0.079 Uiso 1 1 calc R . .
C17 C 0.6342(11) 0.5049(10) -0.0115(6) 0.062(5) Uani 1 1 d . . .
H17 H 0.5897 0.4932 -0.0281 0.074 Uiso 1 1 calc R . .
C18 C 0.6568(9) 0.5814(9) -0.0057(5) 0.044(4) Uani 1 1 d . . .
C19 C 0.8273(10) 0.5518(9) 0.0727(6) 0.052(4) Uani 1 1 d . . .
H19 H 0.8505 0.6012 0.0643 0.063 Uiso 1 1 calc R . .
C20 C 0.8919(11) 0.4939(11) 0.0722(6) 0.063(5) Uani 1 1 d . . .
H20A H 0.8710 0.4445 0.0801 0.095 Uiso 1 1 calc R . .
H20B H 0.9323 0.5087 0.0924 0.095 Uiso 1 1 calc R . .
H20C H 0.9141 0.4911 0.0436 0.095 Uiso 1 1 calc R . .
C21 C 0.7958(12) 0.5607(11) 0.1189(6) 0.063(5) Uani 1 1 d . . .
H21A H 0.7828 0.5111 0.1304 0.095 Uiso 1 1 calc R . .
H21B H 0.7493 0.5925 0.1185 0.095 Uiso 1 1 calc R . .
H21C H 0.8357 0.5843 0.1367 0.095 Uiso 1 1 calc R . .
C22 C 0.6127(11) 0.6447(10) -0.0261(6) 0.058(5) Uani 1 1 d . . .
H22 H 0.6258 0.6918 -0.0103 0.069 Uiso 1 1 calc R . .
C23 C 0.6409(14) 0.6562(19) -0.0745(7) 0.118(11) Uani 1 1 d . . .
H23A H 0.6973 0.6630 -0.0751 0.178 Uiso 1 1 calc R . .
H23B H 0.6156 0.7008 -0.0866 0.178 Uiso 1 1 calc R . .
H23C H 0.6269 0.6117 -0.0913 0.178 Uiso 1 1 calc R . .
C24 C 0.5251(12) 0.6369(15) -0.0258(7) 0.093(8) Uani 1 1 d . . .
H24A H 0.5094 0.5984 -0.0464 0.139 Uiso 1 1 calc R . .
H24B H 0.5014 0.6852 -0.0334 0.139 Uiso 1 1 calc R . .
H24C H 0.5080 0.6219 0.0026 0.139 Uiso 1 1 calc R . .
C25 C 0.686(2) 0.770(2) 0.2323(7) 0.21(2) Uani 1 1 d . . .
H25A H 0.6739 0.7164 0.2333 0.313 Uiso 1 1 calc R . .
H25B H 0.6428 0.7992 0.2441 0.313 Uiso 1 1 calc R . .
H25C H 0.7332 0.7800 0.2489 0.313 Uiso 1 1 calc R . .
C26 C 0.676(3) 0.9009(17) 0.1695(14) 0.21(2) Uani 1 1 d . . .
H26A H 0.6965 0.9184 0.1422 0.313 Uiso 1 1 calc R . .
H26B H 0.6994 0.9308 0.1924 0.313 Uiso 1 1 calc R . .
H26C H 0.6198 0.9066 0.1699 0.313 Uiso 1 1 calc R . .
C27 C 0.8067(17) 0.800(3) 0.1643(14) 0.23(3) Uani 1 1 d . . .
H27A H 0.8290 0.7501 0.1700 0.346 Uiso 1 1 calc R . .
H27B H 0.8330 0.8377 0.1818 0.346 Uiso 1 1 calc R . .
H27C H 0.8135 0.8124 0.1343 0.346 Uiso 1 1 calc R . .
C28 C 0.4869(10) 0.7341(12) 0.1697(7) 0.072(6) Uani 1 1 d . . .
H28A H 0.4920 0.7423 0.2003 0.108 Uiso 1 1 calc R . .
H28B H 0.4401 0.7043 0.1640 0.108 Uiso 1 1 calc R . .
H28C H 0.4828 0.7828 0.1553 0.108 Uiso 1 1 calc R . .
C29 C 0.5967(12) 0.6039(11) 0.1895(6) 0.070(5) Uani 1 1 d . . .
H29A H 0.6488 0.5839 0.1843 0.105 Uiso 1 1 calc R . .
H29B H 0.5584 0.5634 0.1863 0.105 Uiso 1 1 calc R . .
H29C H 0.5940 0.6244 0.2183 0.105 Uiso 1 1 calc R . .
C30 C 0.5482(14) 0.6370(14) 0.0983(6) 0.099(9) Uani 1 1 d . . .
H30A H 0.5791 0.6594 0.0755 0.148 Uiso 1 1 calc R . .
H30B H 0.4929 0.6453 0.0926 0.148 Uiso 1 1 calc R . .
H30C H 0.5586 0.5828 0.0998 0.148 Uiso 1 1 calc R . .
C31 C 0.9306(13) 0.6260(13) -0.0267(6) 0.081(7) Uani 1 1 d . . .
H31A H 0.9415 0.6588 -0.0024 0.122 Uiso 1 1 calc R . .
H31B H 0.9723 0.5887 -0.0295 0.122 Uiso 1 1 calc R . .
H31C H 0.8811 0.6000 -0.0222 0.122 Uiso 1 1 calc R . .
C32 C 1.0234(11) 0.7264(15) -0.0852(9) 0.103(9) Uani 1 1 d . . .
H32A H 1.0256 0.7474 -0.1139 0.154 Uiso 1 1 calc R . .
H32B H 1.0633 0.6873 -0.0821 0.154 Uiso 1 1 calc R . .
H32C H 1.0327 0.7665 -0.0645 0.154 Uiso 1 1 calc R . .
C33 C 0.9058(16) 0.6172(13) -0.1202(7) 0.101(9) Uani 1 1 d . . .
H33A H 0.8596 0.5871 -0.1138 0.152 Uiso 1 1 calc R . .
H33B H 0.9506 0.5837 -0.1237 0.152 Uiso 1 1 calc R . .
H33C H 0.8972 0.6455 -0.1464 0.152 Uiso 1 1 calc R . .
C34 C 0.7355(13) 0.8697(14) -0.0865(8) 0.097(8) Uani 1 1 d . . .
H34A H 0.6890 0.8389 -0.0912 0.146 Uiso 1 1 calc R . .
H34B H 0.7295 0.9181 -0.1012 0.146 Uiso 1 1 calc R . .
H34C H 0.7423 0.8786 -0.0561 0.146 Uiso 1 1 calc R . .
C35 C 0.9009(15) 0.8932(12) -0.1181(8) 0.098(8) Uani 1 1 d . . .
H35A H 0.9186 0.9142 -0.0910 0.148 Uiso 1 1 calc R . .
H35B H 0.8793 0.9335 -0.1358 0.148 Uiso 1 1 calc R . .
H35C H 0.9449 0.8699 -0.1328 0.148 Uiso 1 1 calc R . .
C36 C 0.7926(18) 0.7759(13) -0.1572(8) 0.126(12) Uani 1 1 d . . .
H36A H 0.8324 0.7404 -0.1667 0.189 Uiso 1 1 calc R . .
H36B H 0.7852 0.8150 -0.1787 0.189 Uiso 1 1 calc R . .
H36C H 0.7436 0.7490 -0.1528 0.189 Uiso 1 1 calc R . .
C37 C 0.2280(10) 0.8865(9) 0.2230(5) 0.050(4) Uani 1 1 d . . .
C38 C 0.1543(11) 0.9095(10) 0.2361(6) 0.058(5) Uani 1 1 d . . .
C39 C 0.1393(13) 0.9859(12) 0.2398(7) 0.077(6) Uani 1 1 d . . .
H39 H 0.0887 1.0025 0.2473 0.093 Uiso 1 1 calc R . .
C40 C 0.1957(15) 1.0365(11) 0.2330(7) 0.081(7) Uani 1 1 d . . .
H40 H 0.1839 1.0882 0.2371 0.097 Uiso 1 1 calc R . .
C41 C 0.2725(14) 1.0171(11) 0.2200(7) 0.079(6) Uani 1 1 d . . .
H41 H 0.3112 1.0545 0.2159 0.095 Uiso 1 1 calc R . .
C42 C 0.2885(10) 0.9405(9) 0.2135(5) 0.049(4) Uani 1 1 d . . .
C43 C 0.0891(10) 0.8519(13) 0.2428(8) 0.082(7) Uani 1 1 d . . .
H43 H 0.1131 0.8010 0.2464 0.099 Uiso 1 1 calc R . .
C44 C 0.0372(13) 0.8506(19) 0.2026(9) 0.130(12) Uani 1 1 d . . .
H44A H -0.0147 0.8323 0.2100 0.195 Uiso 1 1 calc R . .
H44B H 0.0602 0.8170 0.1814 0.195 Uiso 1 1 calc R . .
H44C H 0.0332 0.9016 0.1909 0.195 Uiso 1 1 calc R . .
C45 C 0.0379(14) 0.8664(18) 0.2793(9) 0.128(12) Uani 1 1 d . . .
H45A H 0.0695 0.8773 0.3044 0.192 Uiso 1 1 calc R . .
H45B H 0.0057 0.8218 0.2846 0.192 Uiso 1 1 calc R . .
H45C H 0.0044 0.9096 0.2730 0.192 Uiso 1 1 calc R . .
C46 C 0.3687(11) 0.9157(10) 0.2005(6) 0.059(5) Uani 1 1 d . . .
H46 H 0.3631 0.8631 0.1896 0.071 Uiso 1 1 calc R . .
C47 C 0.4265(13) 0.9110(12) 0.2386(7) 0.078(6) Uani 1 1 d . . .
H47A H 0.4330 0.9612 0.2511 0.117 Uiso 1 1 calc R . .
H47B H 0.4769 0.8926 0.2285 0.117 Uiso 1 1 calc R . .
H47C H 0.4060 0.8764 0.2600 0.117 Uiso 1 1 calc R . .
C48 C 0.4039(14) 0.9626(13) 0.1634(8) 0.093(8) Uani 1 1 d . . .
H48A H 0.3678 0.9624 0.1393 0.140 Uiso 1 1 calc R . .
H48B H 0.4534 0.9402 0.1547 0.140 Uiso 1 1 calc R . .
H48C H 0.4125 1.0145 0.1728 0.140 Uiso 1 1 calc R . .
C49 C 0.2285(9) 0.5846(8) 0.2265(5) 0.043(4) Uani 1 1 d . . .
C50 C 0.1669(10) 0.5698(9) 0.2568(5) 0.045(4) Uani 1 1 d . . .
C51 C 0.1407(12) 0.4937(11) 0.2599(6) 0.065(5) Uani 1 1 d . . .
H51 H 0.1002 0.4813 0.2791 0.079 Uiso 1 1 calc R . .
C52 C 0.1741(12) 0.4369(10) 0.2350(7) 0.067(6) Uani 1 1 d . . .
H52 H 0.1553 0.3868 0.2370 0.080 Uiso 1 1 calc R . .
C53 C 0.2330(10) 0.4531(9) 0.2081(6) 0.053(4) Uani 1 1 d . . .
H53 H 0.2549 0.4136 0.1917 0.064 Uiso 1 1 calc R . .
C54 C 0.2627(10) 0.5264(9) 0.2038(5) 0.050(4) Uani 1 1 d . . .
C55 C 0.1316(13) 0.6298(11) 0.2851(6) 0.072(6) Uani 1 1 d . . .
H55 H 0.1492 0.6793 0.2734 0.086 Uiso 1 1 calc R . .
C56 C 0.1624(16) 0.6263(17) 0.3303(7) 0.116(11) Uani 1 1 d . . .
H56A H 0.1433 0.5805 0.3441 0.174 Uiso 1 1 calc R . .
H56B H 0.1445 0.6706 0.3461 0.174 Uiso 1 1 calc R . .
H56C H 0.2193 0.6256 0.3299 0.174 Uiso 1 1 calc R . .
C57 C 0.0392(14) 0.6306(14) 0.2826(8) 0.098(8) Uani 1 1 d . . .
H57A H 0.0227 0.6425 0.2536 0.146 Uiso 1 1 calc R . .
H57B H 0.0189 0.6688 0.3021 0.146 Uiso 1 1 calc R . .
H57C H 0.0191 0.5810 0.2907 0.146 Uiso 1 1 calc R . .
C58 C 0.3304(10) 0.5425(10) 0.1738(5) 0.053(4) Uani 1 1 d . . .
H58 H 0.3534 0.5920 0.1824 0.063 Uiso 1 1 calc R . .
C59 C 0.3946(11) 0.4837(11) 0.1762(7) 0.064(5) Uani 1 1 d . . .
H59A H 0.4110 0.4774 0.2058 0.096 Uiso 1 1 calc R . .
H59B H 0.4389 0.5003 0.1592 0.096 Uiso 1 1 calc R . .
H59C H 0.3752 0.4356 0.1653 0.096 Uiso 1 1 calc R . .
C60 C 0.3012(12) 0.5507(11) 0.1273(6) 0.069(5) Uani 1 1 d . . .
H60A H 0.3447 0.5648 0.1090 0.103 Uiso 1 1 calc R . .
H60B H 0.2610 0.5897 0.1260 0.103 Uiso 1 1 calc R . .
H60C H 0.2794 0.5026 0.1177 0.103 Uiso 1 1 calc R . .
C61 C 0.185(2) 0.8923(13) 0.0913(10) 0.142(13) Uani 1 1 d . . .
H61A H 0.1309 0.9050 0.0842 0.213 Uiso 1 1 calc R . .
H61B H 0.2200 0.9261 0.0760 0.213 Uiso 1 1 calc R . .
H61C H 0.1928 0.8982 0.1219 0.213 Uiso 1 1 calc R . .
C62 C 0.3133(14) 0.776(3) 0.0810(10) 0.20(2) Uani 1 1 d . . .
H62A H 0.3246 0.7544 0.1088 0.305 Uiso 1 1 calc R . .
H62B H 0.3414 0.8239 0.0779 0.305 Uiso 1 1 calc R . .
H62C H 0.3298 0.7411 0.0588 0.305 Uiso 1 1 calc R . .
C63 C 0.175(2) 0.773(2) 0.0190(7) 0.166(17) Uani 1 1 d . . .
H63A H 0.1874 0.7206 0.0123 0.249 Uiso 1 1 calc R . .
H63B H 0.2034 0.8066 -0.0002 0.249 Uiso 1 1 calc R . .
H63C H 0.1191 0.7814 0.0157 0.249 Uiso 1 1 calc R . .
C64 C -0.0099(10) 0.7298(11) 0.0876(7) 0.068(5) Uani 1 1 d . . .
H64A H -0.0001 0.7836 0.0922 0.102 Uiso 1 1 calc R . .
H64B H -0.0534 0.7136 0.1053 0.102 Uiso 1 1 calc R . .
H64C H -0.0226 0.7212 0.0576 0.102 Uiso 1 1 calc R . .
C65 C 0.0617(12) 0.6217(12) 0.1539(7) 0.076(6) Uani 1 1 d . . .
H65A H 0.1078 0.5928 0.1621 0.114 Uiso 1 1 calc R . .
H65B H 0.0177 0.5874 0.1500 0.114 Uiso 1 1 calc R . .
H65C H 0.0495 0.6583 0.1761 0.114 Uiso 1 1 calc R . .
C66 C 0.1019(12) 0.6007(10) 0.0599(6) 0.069(6) Uani 1 1 d . . .
H66A H 0.1025 0.6253 0.0321 0.104 Uiso 1 1 calc R . .
H66B H 0.0613 0.5620 0.0603 0.104 Uiso 1 1 calc R . .
H66C H 0.1525 0.5772 0.0653 0.104 Uiso 1 1 calc R . .
C67 C 0.4018(13) 0.8849(11) 0.3679(6) 0.073(6) Uani 1 1 d . . .
H67A H 0.4518 0.8649 0.3776 0.110 Uiso 1 1 calc R . .
H67B H 0.3815 0.9203 0.3890 0.110 Uiso 1 1 calc R . .
H67C H 0.4089 0.9110 0.3408 0.110 Uiso 1 1 calc R . .
C68 C 0.3114(14) 0.7611(11) 0.4119(5) 0.079(7) Uani 1 1 d . . .
H68A H 0.2966 0.7082 0.4078 0.119 Uiso 1 1 calc R . .
H68B H 0.2690 0.7880 0.4259 0.119 Uiso 1 1 calc R . .
H68C H 0.3582 0.7638 0.4295 0.119 Uiso 1 1 calc R . .
C69 C 0.2354(13) 0.8445(14) 0.3421(7) 0.090(7) Uani 1 1 d . . .
H69A H 0.2440 0.8759 0.3170 0.135 Uiso 1 1 calc R . .
H69B H 0.2129 0.8754 0.3648 0.135 Uiso 1 1 calc R . .
H69C H 0.1997 0.8034 0.3350 0.135 Uiso 1 1 calc R . .
C70 C 0.5313(16) 0.722(2) 0.3278(17) 0.25(3) Uani 1 1 d . . .
H70A H 0.5279 0.7697 0.3126 0.381 Uiso 1 1 calc R . .
H70B H 0.5701 0.6895 0.3141 0.381 Uiso 1 1 calc R . .
H70C H 0.5466 0.7309 0.3573 0.381 Uiso 1 1 calc R . .
C71 C 0.427(2) 0.613(2) 0.3747(8) 0.23(3) Uani 1 1 d . . .
H71A H 0.4531 0.6385 0.3985 0.343 Uiso 1 1 calc R . .
H71B H 0.4523 0.5648 0.3693 0.343 Uiso 1 1 calc R . .
H71C H 0.3724 0.6053 0.3816 0.343 Uiso 1 1 calc R . .
C72 C 0.4308(12) 0.6092(12) 0.2803(6) 0.073(6) Uani 1 1 d . . .
H72A H 0.3816 0.5815 0.2805 0.110 Uiso 1 1 calc R . .
H72B H 0.4741 0.5734 0.2819 0.110 Uiso 1 1 calc R . .
H72C H 0.4348 0.6386 0.2541 0.110 Uiso 1 1 calc R . .

loop_
_atom_site_aniso_label
_atom_site_aniso_U_11
_atom_site_aniso_U_22
_atom_site_aniso_U_33
_atom_site_aniso_U_23
_atom_site_aniso_U_13
_atom_site_aniso_U_12
Cd1 0.0402(6) 0.0435(6) 0.0352(6) -0.0008(5) 0.0036(5) 0.0006(5)
Cd2 0.0412(6) 0.0365(6) 0.0363(6) 0.0036(5) 0.0042(5) 0.0012(5)
Cd3 0.0395(6) 0.0464(6) 0.0343(6) -0.0036(5) -0.0038(4) -0.0076(5)
Cd4 0.0392(6) 0.0315(5) 0.0345(5) -0.0050(4) -0.0039(4) -0.0010(4)
O1 0.052(6) 0.025(5) 0.049(6) -0.002(4) 0.012(5) 0.005(5)
O2 0.033(5) 0.041(6) 0.034(5) -0.001(4) 0.003(4) -0.008(4)
O3 0.035(5) 0.031(5) 0.035(5) -0.005(4) -0.007(4) 0.004(4)
O4 0.047(6) 0.036(6) 0.047(6) 0.002(5) -0.002(5) -0.015(5)
Si1 0.055(3) 0.056(3) 0.039(2) -0.004(2) 0.007(2) -0.010(2)
Si2 0.049(3) 0.055(3) 0.044(3) 0.004(2) 0.009(2) -0.012(2)
Si3 0.048(3) 0.060(3) 0.038(2) 0.002(2) 0.007(2) 0.002(2)
Si4 0.077(4) 0.058(3) 0.038(3) 0.011(2) 0.000(2) 0.000(3)
Si5 0.057(3) 0.061(3) 0.044(3) 0.008(2) -0.007(2) -0.013(2)
Si6 0.050(3) 0.058(3) 0.045(3) -0.002(2) -0.008(2) -0.012(2)
Si7 0.068(3) 0.046(3) 0.044(3) -0.007(2) -0.004(2) -0.005(2)
Si8 0.064(3) 0.090(4) 0.040(3) -0.013(3) -0.012(2) 0.019(3)
N1 0.054(8) 0.057(8) 0.031(6) 0.000(6) 0.005(6) 0.007(7)
N2 0.042(7) 0.052(8) 0.030(6) 0.004(6) 0.007(5) -0.004(6)
N3 0.049(8) 0.080(11) 0.048(8) -0.018(8) -0.005(6) -0.023(8)
N4 0.052(8) 0.041(7) 0.031(6) -0.013(5) -0.010(5) -0.003(6)
C1 0.053(10) 0.042(9) 0.040(9) 0.007(7) 0.004(7) -0.004(7)
C2 0.078(13) 0.032(8) 0.048(10) -0.002(7) 0.024(9) -0.013(8)
C3 0.111(19) 0.036(10) 0.111(19) 0.004(11) 0.031(15) -0.002(11)
C4 0.11(2) 0.031(10) 0.13(2) -0.003(11) 0.048(16) 0.007(11)
C5 0.065(15) 0.057(14) 0.22(3) 0.017(17) 0.022(18) 0.011(12)
C6 0.052(11) 0.045(10) 0.089(14) 0.011(9) 0.019(10) 0.018(8)
C7 0.058(12) 0.054(11) 0.075(13) -0.010(10) 0.002(10) -0.014(9)
C8 0.10(2) 0.12(2) 0.14(2) -0.052(19) -0.026(18) -0.025(17)
C9 0.062(14) 0.070(14) 0.13(2) 0.014(14) 0.030(14) -0.005(11)
C10 0.062(14) 0.079(15) 0.109(19) 0.005(13) -0.020(13) 0.019(12)
C11 0.069(17) 0.17(3) 0.14(3) -0.04(2) -0.016(17) 0.045(18)
C12 0.065(16) 0.18(3) 0.13(2) 0.08(2) -0.004(16) 0.000(17)
C13 0.034(8) 0.037(7) 0.025(7) -0.003(6) 0.005(6) -0.003(6)
C14 0.042(9) 0.039(9) 0.064(11) 0.001(8) 0.005(8) -0.002(7)
C15 0.069(13) 0.034(9) 0.077(13) -0.002(9) 0.004(10) -0.004(8)
C16 0.096(16) 0.027(9) 0.074(13) -0.002(8) -0.006(12) -0.011(9)
C17 0.062(12) 0.058(11) 0.065(12) -0.021(9) 0.004(9) -0.027(10)
C18 0.043(9) 0.053(10) 0.036(8) -0.009(7) 0.003(7) -0.015(7)
C19 0.050(10) 0.040(9) 0.066(11) -0.004(8) -0.008(9) 0.002(8)
C20 0.054(11) 0.060(12) 0.076(13) 0.007(10) -0.005(10) 0.007(9)
C21 0.077(13) 0.060(11) 0.052(11) 0.010(9) -0.011(10) -0.006(10)
C22 0.065(12) 0.049(10) 0.058(11) 0.006(8) -0.015(9) -0.013(9)
C23 0.070(16) 0.22(3) 0.064(15) 0.043(18) -0.003(12) -0.009(19)
C24 0.074(16) 0.12(2) 0.089(17) -0.030(15) -0.020(13) 0.033(14)
C25 0.32(5) 0.25(4) 0.049(14) 0.02(2) -0.01(2) -0.24(4)
C26 0.28(5) 0.07(2) 0.28(5) -0.03(3) -0.15(4) -0.01(3)
C27 0.07(2) 0.36(6) 0.26(5) -0.22(5) -0.02(3) 0.00(3)
C28 0.043(11) 0.092(15) 0.081(14) 0.008(12) 0.000(9) 0.013(10)
C29 0.071(14) 0.066(13) 0.074(13) 0.014(10) 0.013(11) -0.001(10)
C30 0.114(19) 0.12(2) 0.058(13) -0.002(13) -0.001(12) -0.093(17)
C31 0.080(15) 0.110(18) 0.054(12) 0.006(11) -0.004(10) 0.046(13)
C32 0.040(12) 0.12(2) 0.15(2) 0.026(18) 0.027(13) 0.001(12)
C33 0.15(2) 0.091(17) 0.060(13) -0.015(12) -0.014(14) 0.067(17)
C34 0.080(16) 0.12(2) 0.097(18) 0.055(15) 0.023(13) 0.028(14)
C35 0.13(2) 0.062(14) 0.108(19) 0.017(13) 0.030(16) -0.030(14)
C36 0.19(3) 0.062(15) 0.13(2) 0.048(15) -0.10(2) -0.035(16)
C37 0.064(12) 0.043(9) 0.042(9) 0.002(7) -0.014(8) 0.006(8)
C38 0.060(12) 0.046(10) 0.067(12) -0.003(8) -0.013(9) 0.020(9)
C39 0.063(13) 0.063(13) 0.105(18) -0.003(12) 0.004(12) 0.034(11)
C40 0.11(2) 0.039(11) 0.090(16) 0.007(10) -0.001(14) 0.035(12)
C41 0.104(19) 0.042(11) 0.092(16) -0.013(10) -0.005(14) -0.014(11)
C42 0.061(11) 0.040(9) 0.045(9) -0.009(7) -0.005(8) -0.011(8)
C43 0.020(9) 0.094(16) 0.13(2) 0.010(14) -0.006(11) 0.006(9)
C44 0.044(14) 0.19(3) 0.15(3) -0.07(2) 0.011(15) 0.002(16)
C45 0.057(15) 0.18(3) 0.15(3) 0.07(2) 0.030(16) 0.013(17)
C46 0.068(13) 0.047(10) 0.063(12) -0.008(9) -0.004(10) -0.015(9)
C47 0.080(15) 0.073(14) 0.080(15) -0.005(12) -0.008(12) 0.004(12)
C48 0.094(18) 0.082(16) 0.102(18) 0.025(14) 0.013(14) -0.024(13)
C49 0.055(10) 0.029(7) 0.044(9) -0.010(7) -0.011(7) -0.007(7)
C50 0.055(10) 0.041(9) 0.038(9) 0.010(7) -0.001(7) -0.004(7)
C51 0.069(13) 0.073(13) 0.055(11) 0.017(10) 0.002(10) -0.019(11)
C52 0.076(14) 0.035(9) 0.088(15) 0.011(9) -0.027(12) -0.019(9)
C53 0.047(10) 0.039(9) 0.074(12) -0.004(8) 0.005(9) -0.002(8)
C54 0.055(11) 0.042(9) 0.052(10) 0.004(8) -0.019(8) -0.005(8)
C55 0.096(16) 0.048(11) 0.070(13) -0.010(9) 0.031(12) -0.013(10)
C56 0.12(2) 0.17(3) 0.057(14) -0.034(16) 0.024(14) -0.05(2)
C57 0.099(19) 0.090(17) 0.104(19) 0.019(14) 0.043(15) 0.002(14)
C58 0.052(11) 0.058(11) 0.047(10) -0.002(8) -0.004(8) -0.004(8)
C59 0.052(11) 0.059(12) 0.082(14) -0.003(10) 0.006(10) 0.003(9)
C60 0.071(13) 0.069(13) 0.066(13) 0.001(10) 0.005(10) 0.004(10)
C61 0.22(4) 0.053(15) 0.16(3) 0.015(16) 0.03(3) -0.035(19)
C62 0.056(16) 0.44(7) 0.11(2) 0.06(3) -0.039(16) -0.10(3)
C63 0.18(3) 0.27(4) 0.044(14) 0.08(2) -0.008(16) -0.08(3)
C64 0.053(11) 0.064(12) 0.087(14) -0.018(10) -0.028(10) 0.008(9)
C65 0.061(13) 0.083(15) 0.084(15) 0.030(12) -0.006(11) -0.032(11)
C66 0.081(14) 0.053(11) 0.074(13) -0.011(10) -0.026(11) -0.007(10)
C67 0.106(17) 0.058(12) 0.056(12) -0.009(9) 0.000(11) -0.028(11)
C68 0.13(2) 0.067(13) 0.038(10) -0.023(9) 0.013(11) -0.008(13)
C69 0.086(16) 0.108(19) 0.076(15) -0.051(14) 0.000(12) 0.011(14)
C70 0.051(17) 0.26(5) 0.45(8) -0.23(5) -0.04(3) 0.04(2)
C71 0.32(5) 0.29(5) 0.078(19) 0.10(3) 0.09(3) 0.25(4)
C72 0.083(15) 0.081(14) 0.056(12) -0.014(10) -0.002(10) 0.034(12)

loop_
_atom_type_symbol
_atom_type_description
_atom_type_scat_dispersion_real
_atom_type_scat_dispersion_imag
_atom_type_scat_source
C C 0.0033 0.0016 'International Tables Vol C Tables 4.2.6.8 and 6.1.1.4'
H H 0.0000 0.0000 'International Tables Vol C Tables 4.2.6.8 and 6.1.1.4'
N N 0.0061 0.0033 'International Tables Vol C Tables 4.2.6.8 and 6.1.1.4'
O O 0.0106 0.0060 'International Tables Vol C Tables 4.2.6.8 and 6.1.1.4'
Cd Cd -0.8075 1.2024 'International Tables Vol C Tables 4.2.6.8 and 6.1.1.4'
Si Si 0.0817 0.0704 'International Tables Vol C Tables 4.2.6.8 and 6.1.1.4'

loop_
_geom_angle_atom_site_label_1
_geom_angle_atom_site_label_2
_geom_angle_atom_site_label_3
_geom_angle
_geom_angle_site_symmetry_1
_geom_angle_site_symmetry_3
_geom_angle_publ_flag
N1 Cd1 O2 146.2(5) . . ?
N1 Cd1 O1 138.0(5) . . ?
O2 Cd1 O1 75.6(3) . . ?
N2 Cd2 O1 144.2(4) . . ?
N2 Cd2 O2 140.8(4) . . ?
O1 Cd2 O2 74.9(4) . . ?
N3 Cd3 O3 137.9(5) . . ?
N3 Cd3 O4 145.5(5) . . ?
O3 Cd3 O4 76.4(3) . . ?
N4 Cd4 O4 140.1(4) . . ?
N4 Cd4 O3 143.7(4) . . ?
O4 Cd4 O3 76.2(4) . . ?
C1 O1 Cd2 128.0(9) . . ?
C1 O1 Cd1 124.1(9) . . ?
Cd2 O1 Cd1 105.1(4) . . ?
C13 O2 Cd1 127.2(8) . . ?
C13 O2 Cd2 125.9(8) . . ?
Cd1 O2 Cd2 104.3(4) . . ?
C37 O3 Cd3 129.1(9) . . ?
C37 O3 Cd4 126.5(9) . . ?
Cd3 O3 Cd4 103.1(4) . . ?
C49 O4 Cd4 129.6(9) . . ?
C49 O4 Cd3 122.9(9) . . ?
Cd4 O4 Cd3 104.1(4) . . ?
N1 Si1 C25 111.6(10) . . ?
N1 Si1 C27 109.4(11) . . ?
C25 Si1 C27 111(2) . . ?
N1 Si1 C26 112.7(12) . . ?
C25 Si1 C26 111(2) . . ?
C27 Si1 C26 101(2) . . ?
N1 Si2 C30 109.2(7) . . ?
N1 Si2 C28 112.7(8) . . ?
C30 Si2 C28 107.7(11) . . ?
N1 Si2 C29 111.8(8) . . ?
C30 Si2 C29 108.2(11) . . ?
C28 Si2 C29 107.0(9) . . ?
N2 Si3 C33 112.2(9) . . ?
N2 Si3 C31 110.8(7) . . ?
C33 Si3 C31 106.5(11) . . ?
N2 Si3 C32 112.1(9) . . ?
C33 Si3 C32 107.2(13) . . ?
C31 Si3 C32 107.7(11) . . ?
N2 Si4 C36 111.3(8) . . ?
N2 Si4 C34 109.4(8) . . ?
C36 Si4 C34 106.2(14) . . ?
N2 Si4 C35 112.1(10) . . ?
C36 Si4 C35 110.5(12) . . ?
C34 Si4 C35 107.0(11) . . ?
N3 Si5 C61 109.9(11) . . ?
N3 Si5 C62 106.3(12) . . ?
C61 Si5 C62 108.7(18) . . ?
N3 Si5 C63 111.3(10) . . ?
C61 Si5 C63 112.6(16) . . ?
C62 Si5 C63 107.9(15) . . ?
N3 Si6 C66 112.0(8) . . ?
N3 Si6 C65 108.4(8) . . ?
C66 Si6 C65 108.3(10) . . ?
N3 Si6 C64 110.2(8) . . ?
C66 Si6 C64 109.7(9) . . ?
C65 Si6 C64 108.2(10) . . ?
N4 Si7 C68 111.5(8) . . ?
N4 Si7 C69 108.2(8) . . ?
C68 Si7 C69 106.1(11) . . ?
N4 Si7 C67 113.4(8) . . ?
C68 Si7 C67 109.1(9) . . ?
C69 Si7 C67 108.2(11) . . ?
N4 Si8 C72 110.3(8) . . ?
N4 Si8 C71 111.7(10) . . ?
C72 Si8 C71 106.6(15) . . ?
N4 Si8 C70 111.0(13) . . ?
C72 Si8 C70 109.1(14) . . ?
C71 Si8 C70 108(2) . . ?
Si1 N1 Si2 130.5(7) . . ?
Si1 N1 Cd1 113.8(7) . . ?
Si2 N1 Cd1 115.7(7) . . ?
Si3 N2 Si4 129.9(7) . . ?
Si3 N2 Cd2 114.1(6) . . ?
Si4 N2 Cd2 116.0(7) . . ?
Si5 N3 Si6 129.8(8) . . ?
Si5 N3 Cd3 116.4(7) . . ?
Si6 N3 Cd3 113.8(8) . . ?
Si8 N4 Si7 130.0(7) . . ?
Si8 N4 Cd4 114.9(6) . . ?
Si7 N4 Cd4 115.1(7) . . ?
C6 C1 C2 123.2(16) . . ?
C6 C1 O1 119.0(15) . . ?
C2 C1 O1 117.8(15) . . ?
C3 C2 C1 120(2) . . ?
C3 C2 C7 118.6(18) . . ?
C1 C2 C7 121.0(15) . . ?
C4 C3 C2 120(2) . . ?
C4 C3 H3 120.2 . . ?
C2 C3 H3 120.2 . . ?
C3 C4 C5 119.5(19) . . ?
C3 C4 H4 120.2 . . ?
C5 C4 H4 120.2 . . ?
C6 C5 C4 122(2) . . ?
C6 C5 H5 118.9 . . ?
C4 C5 H5 118.9 . . ?
C1 C6 C5 114.9(19) . . ?
C1 C6 C10 125.0(16) . . ?
C5 C6 C10 120.0(18) . . ?
C9 C7 C2 111.9(17) . . ?
C9 C7 C8 113.7(19) . . ?
C2 C7 C8 110.2(17) . . ?
C9 C7 H7 106.9 . . ?
C2 C7 H7 106.9 . . ?
C8 C7 H7 106.9 . . ?
C7 C8 H8A 109.5 . . ?
C7 C8 H8B 109.5 . . ?
H8A C8 H8B 109.5 . . ?
C7 C8 H8C 109.5 . . ?
H8A C8 H8C 109.5 . . ?
H8B C8 H8C 109.5 . . ?
C7 C9 H9A 109.5 . . ?
C7 C9 H9B 109.5 . . ?
H9A C9 H9B 109.5 . . ?
C7 C9 H9C 109.5 . . ?
H9A C9 H9C 109.5 . . ?
H9B C9 H9C 109.5 . . ?
C6 C10 C12 114(2) . . ?
C6 C10 C11 112(2) . . ?
C12 C10 C11 110.8(19) . . ?
C6 C10 H10 106.7 . . ?
C12 C10 H10 106.7 . . ?
C11 C10 H10 106.7 . . ?
C10 C11 H11A 109.5 . . ?
C10 C11 H11B 109.5 . . ?
H11A C11 H11B 109.5 . . ?
C10 C11 H11C 109.5 . . ?
H11A C11 H11C 109.5 . . ?
H11B C11 H11C 109.5 . . ?
C10 C12 H12A 109.5 . . ?
C10 C12 H12B 109.5 . . ?
H12A C12 H12B 109.5 . . ?
C10 C12 H12C 109.5 . . ?
H12A C12 H12C 109.5 . . ?
H12B C12 H12C 109.5 . . ?
O2 C13 C18 121.5(13) . . ?
O2 C13 C14 119.0(13) . . ?
C18 C13 C14 119.5(14) . . ?
C15 C14 C13 118.4(16) . . ?
C15 C14 C19 121.8(16) . . ?
C13 C14 C19 119.8(13) . . ?
C16 C15 C14 122.5(18) . . ?
C16 C15 H15 118.7 . . ?
C14 C15 H15 118.7 . . ?
C15 C16 C17 121.2(17) . . ?
C15 C16 H16 119.4 . . ?
C17 C16 H16 119.4 . . ?
C16 C17 C18 120.1(17) . . ?
C16 C17 H17 119.9 . . ?
C18 C17 H17 119.9 . . ?
C13 C18 C17 118.1(16) . . ?
C13 C18 C22 120.5(14) . . ?
C17 C18 C22 121.3(15) . . ?
C20 C19 C14 114.7(14) . . ?
C20 C19 C21 109.6(15) . . ?
C14 C19 C21 110.4(14) . . ?
C20 C19 H19 107.3 . . ?
C14 C19 H19 107.3 . . ?
C21 C19 H19 107.3 . . ?
C19 C20 H20A 109.5 . . ?
C19 C20 H20B 109.5 . . ?
H20A C20 H20B 109.5 . . ?
C19 C20 H20C 109.5 . . ?
H20A C20 H20C 109.5 . . ?
H20B C20 H20C 109.5 . . ?
C19 C21 H21A 109.5 . . ?
C19 C21 H21B 109.5 . . ?
H21A C21 H21B 109.5 . . ?
C19 C21 H21C 109.5 . . ?
H21A C21 H21C 109.5 . . ?
H21B C21 H21C 109.5 . . ?
C18 C22 C24 115.6(16) . . ?
C18 C22 C23 110.3(17) . . ?
C24 C22 C23 108.7(16) . . ?
C18 C22 H22 107.3 . . ?
C24 C22 H22 107.3 . . ?
C23 C22 H22 107.3 . . ?
C22 C23 H23A 109.5 . . ?
C22 C23 H23B 109.5 . . ?
H23A C23 H23B 109.5 . . ?
C22 C23 H23C 109.5 . . ?
H23A C23 H23C 109.5 . . ?
H23B C23 H23C 109.5 . . ?
C22 C24 H24A 109.5 . . ?
C22 C24 H24B 109.5 . . ?
H24A C24 H24B 109.5 . . ?
C22 C24 H24C 109.5 . . ?
H24A C24 H24C 109.5 . . ?
H24B C24 H24C 109.5 . . ?
Si1 C25 H25A 109.5 . . ?
Si1 C25 H25B 109.5 . . ?
H25A C25 H25B 109.5 . . ?
Si1 C25 H25C 109.5 . . ?
H25A C25 H25C 109.5 . . ?
H25B C25 H25C 109.5 . . ?
Si1 C26 H26A 109.5 . . ?
Si1 C26 H26B 109.5 . . ?
H26A C26 H26B 109.5 . . ?
Si1 C26 H26C 109.5 . . ?
H26A C26 H26C 109.5 . . ?
H26B C26 H26C 109.5 . . ?
Si1 C27 H27A 109.5 . . ?
Si1 C27 H27B 109.5 . . ?
H27A C27 H27B 109.5 . . ?
Si1 C27 H27C 109.5 . . ?
H27A C27 H27C 109.5 . . ?
H27B C27 H27C 109.5 . . ?
Si2 C28 H28A 109.5 . . ?
Si2 C28 H28B 109.5 . . ?
H28A C28 H28B 109.5 . . ?
Si2 C28 H28C 109.5 . . ?
H28A C28 H28C 109.5 . . ?
H28B C28 H28C 109.5 . . ?
Si2 C29 H29A 109.5 . . ?
Si2 C29 H29B 109.5 . . ?
H29A C29 H29B 109.5 . . ?
Si2 C29 H29C 109.5 . . ?
H29A C29 H29C 109.5 . . ?
H29B C29 H29C 109.5 . . ?
Si2 C30 H30A 109.5 . . ?
Si2 C30 H30B 109.5 . . ?
H30A C30 H30B 109.5 . . ?
Si2 C30 H30C 109.5 . . ?
H30A C30 H30C 109.5 . . ?
H30B C30 H30C 109.5 . . ?
Si3 C31 H31A 109.5 . . ?
Si3 C31 H31B 109.5 . . ?
H31A C31 H31B 109.5 . . ?
Si3 C31 H31C 109.5 . . ?
H31A C31 H31C 109.5 . . ?
H31B C31 H31C 109.5 . . ?
Si3 C32 H32A 109.5 . . ?
Si3 C32 H32B 109.5 . . ?
H32A C32 H32B 109.5 . . ?
Si3 C32 H32C 109.5 . . ?
H32A C32 H32C 109.5 . . ?
H32B C32 H32C 109.5 . . ?
Si3 C33 H33A 109.5 . . ?
Si3 C33 H33B 109.5 . . ?
H33A C33 H33B 109.5 . . ?
Si3 C33 H33C 109.5 . . ?
H33A C33 H33C 109.5 . . ?
H33B C33 H33C 109.5 . . ?
Si4 C34 H34A 109.5 . . ?
Si4 C34 H34B 109.5 . . ?
H34A C34 H34B 109.5 . . ?
Si4 C34 H34C 109.5 . . ?
H34A C34 H34C 109.5 . . ?
H34B C34 H34C 109.5 . . ?
Si4 C35 H35A 109.5 . . ?
Si4 C35 H35B 109.5 . . ?
H35A C35 H35B 109.5 . . ?
Si4 C35 H35C 109.5 . . ?
H35A C35 H35C 109.5 . . ?
H35B C35 H35C 109.5 . . ?
Si4 C36 H36A 109.5 . . ?
Si4 C36 H36B 109.5 . . ?
H36A C36 H36B 109.5 . . ?
Si4 C36 H36C 109.5 . . ?
H36A C36 H36C 109.5 . . ?
H36B C36 H36C 109.5 . . ?
O3 C37 C38 120.7(15) . . ?
O3 C37 C42 117.8(15) . . ?
C38 C37 C42 121.5(16) . . ?
C39 C38 C37 118.8(19) . . ?
C39 C38 C43 120.2(18) . . ?
C37 C38 C43 120.8(16) . . ?
C40 C39 C38 120.4(19) . . ?
C40 C39 H39 119.8 . . ?
C38 C39 H39 119.8 . . ?
C39 C40 C41 123.8(18) . . ?
C39 C40 H40 118.1 . . ?
C41 C40 H40 118.1 . . ?
C42 C41 C40 117.3(19) . . ?
C42 C41 H41 121.4 . . ?
C40 C41 H41 121.4 . . ?
C41 C42 C37 118.0(18) . . ?
C41 C42 C46 120.2(17) . . ?
C37 C42 C46 121.6(15) . . ?
C45 C43 C38 116(2) . . ?
C45 C43 C44 107.2(18) . . ?
C38 C43 C44 109(2) . . ?
C45 C43 H43 108.4 . . ?
C38 C43 H43 108.4 . . ?
C44 C43 H43 108.4 . . ?
C43 C44 H44A 109.5 . . ?
C43 C44 H44B 109.5 . . ?
H44A C44 H44B 109.5 . . ?
C43 C44 H44C 109.5 . . ?
H44A C44 H44C 109.5 . . ?
H44B C44 H44C 109.5 . . ?
C43 C45 H45A 109.5 . . ?
C43 C45 H45B 109.5 . . ?
H45A C45 H45B 109.5 . . ?
C43 C45 H45C 109.5 . . ?
H45A C45 H45C 109.5 . . ?
H45B C45 H45C 109.5 . . ?
C42 C46 C48 114.0(17) . . ?
C42 C46 C47 113.0(16) . . ?
C48 C46 C47 111.0(17) . . ?
C42 C46 H46 106.1 . . ?
C48 C46 H46 106.1 . . ?
C47 C46 H46 106.1 . . ?
C46 C47 H47A 109.5 . . ?
C46 C47 H47B 109.5 . . ?
H47A C47 H47B 109.5 . . ?
C46 C47 H47C 109.5 . . ?
H47A C47 H47C 109.5 . . ?
H47B C47 H47C 109.5 . . ?
C46 C48 H48A 109.5 . . ?
C46 C48 H48B 109.5 . . ?
H48A C48 H48B 109.5 . . ?
C46 C48 H48C 109.5 . . ?
H48A C48 H48C 109.5 . . ?
H48B C48 H48C 109.5 . . ?
C54 C49 O4 121.8(15) . . ?
C54 C49 C50 121.1(14) . . ?
O4 C49 C50 117.1(13) . . ?
C51 C50 C49 116.6(15) . . ?
C51 C50 C55 119.9(16) . . ?
C49 C50 C55 123.6(14) . . ?
C52 C51 C50 120.7(17) . . ?
C52 C51 H51 119.6 . . ?
C50 C51 H51 119.6 . . ?
C53 C52 C51 120.6(16) . . ?
C53 C52 H52 119.7 . . ?
C51 C52 H52 119.7 . . ?
C52 C53 C54 122.1(17) . . ?
C52 C53 H53 119.0 . . ?
C54 C53 H53 119.0 . . ?
C49 C54 C53 118.9(17) . . ?
C49 C54 C58 120.3(15) . . ?
C53 C54 C58 120.8(16) . . ?
C50 C55 C56 113(2) . . ?
C50 C55 C57 112.2(17) . . ?
C56 C55 C57 113.0(18) . . ?
C50 C55 H55 106.1 . . ?
C56 C55 H55 106.1 . . ?
C57 C55 H55 106.1 . . ?
C55 C56 H56A 109.5 . . ?
C55 C56 H56B 109.5 . . ?
H56A C56 H56B 109.5 . . ?
C55 C56 H56C 109.5 . . ?
H56A C56 H56C 109.5 . . ?
H56B C56 H56C 109.5 . . ?
C55 C57 H57A 109.5 . . ?
C55 C57 H57B 109.5 . . ?
H57A C57 H57B 109.5 . . ?
C55 C57 H57C 109.5 . . ?
H57A C57 H57C 109.5 . . ?
H57B C57 H57C 109.5 . . ?
C59 C58 C54 113.3(15) . . ?
C59 C58 C60 110.1(15) . . ?
C54 C58 C60 110.7(14) . . ?
C59 C58 H58 107.5 . . ?
C54 C58 H58 107.5 . . ?
C60 C58 H58 107.5 . . ?
C58 C59 H59A 109.5 . . ?
C58 C59 H59B 109.5 . . ?
H59A C59 H59B 109.5 . . ?
C58 C59 H59C 109.5 . . ?
H59A C59 H59C 109.5 . . ?
H59B C59 H59C 109.5 . . ?
C58 C60 H60A 109.5 . . ?
C58 C60 H60B 109.5 . . ?
H60A C60 H60B 109.5 . . ?
C58 C60 H60C 109.5 . . ?
H60A C60 H60C 109.5 . . ?
H60B C60 H60C 109.5 . . ?
Si5 C61 H61A 109.5 . . ?
Si5 C61 H61B 109.5 . . ?
H61A C61 H61B 109.5 . . ?
Si5 C61 H61C 109.5 . . ?
H61A C61 H61C 109.5 . . ?
H61B C61 H61C 109.5 . . ?
Si5 C62 H62A 109.5 . . ?
Si5 C62 H62B 109.5 . . ?
H62A C62 H62B 109.5 . . ?
Si5 C62 H62C 109.5 . . ?
H62A C62 H62C 109.5 . . ?
H62B C62 H62C 109.5 . . ?
Si5 C63 H63A 109.5 . . ?
Si5 C63 H63B 109.5 . . ?
H63A C63 H63B 109.5 . . ?
Si5 C63 H63C 109.5 . . ?
H63A C63 H63C 109.5 . . ?
H63B C63 H63C 109.5 . . ?
Si6 C64 H64A 109.5 . . ?
Si6 C64 H64B 109.5 . . ?
H64A C64 H64B 109.5 . . ?
Si6 C64 H64C 109.5 . . ?
H64A C64 H64C 109.5 . . ?
H64B C64 H64C 109.5 . . ?
Si6 C65 H65A 109.5 . . ?
Si6 C65 H65B 109.5 . . ?
H65A C65 H65B 109.5 . . ?
Si6 C65 H65C 109.5 . . ?
H65A C65 H65C 109.5 . . ?
H65B C65 H65C 109.5 . . ?
Si6 C66 H66A 109.5 . . ?
Si6 C66 H66B 109.5 . . ?
H66A C66 H66B 109.5 . . ?
Si6 C66 H66C 109.5 . . ?
H66A C66 H66C 109.5 . . ?
H66B C66 H66C 109.5 . . ?
Si7 C67 H67A 109.5 . . ?
Si7 C67 H67B 109.5 . . ?
H67A C67 H67B 109.5 . . ?
Si7 C67 H67C 109.5 . . ?
H67A C67 H67C 109.5 . . ?
H67B C67 H67C 109.5 . . ?
Si7 C68 H68A 109.5 . . ?
Si7 C68 H68B 109.5 . . ?
H68A C68 H68B 109.5 . . ?
Si7 C68 H68C 109.5 . . ?
H68A C68 H68C 109.5 . . ?
H68B C68 H68C 109.5 . . ?
Si7 C69 H69A 109.5 . . ?
Si7 C69 H69B 109.5 . . ?
H69A C69 H69B 109.5 . . ?
Si7 C69 H69C 109.5 . . ?
H69A C69 H69C 109.5 . . ?
H69B C69 H69C 109.5 . . ?
Si8 C70 H70A 109.5 . . ?
Si8 C70 H70B 109.5 . . ?
H70A C70 H70B 109.5 . . ?
Si8 C70 H70C 109.5 . . ?
H70A C70 H70C 109.5 . . ?
H70B C70 H70C 109.5 . . ?
Si8 C71 H71A 109.5 . . ?
Si8 C71 H71B 109.5 . . ?
H71A C71 H71B 109.4 . . ?
Si8 C71 H71C 109.5 . . ?
H71A C71 H71C 109.4 . . ?
H71B C71 H71C 109.4 . . ?
Si8 C72 H72A 109.5 . . ?
Si8 C72 H72B 109.5 . . ?
H72A C72 H72B 109.5 . . ?
Si8 C72 H72C 109.5 . . ?
H72A C72 H72C 109.5 . . ?
H72B C72 H72C 109.5 . . ?

loop_
_geom_bond_atom_site_label_1
_geom_bond_atom_site_label_2
_geom_bond_distance
_geom_bond_site_symmetry_2
_geom_bond_publ_flag
Cd1 N1 2.051(12) . ?
Cd1 O2 2.127(9) . ?
Cd1 O1 2.159(10) . ?
Cd2 N2 2.049(11) . ?
Cd2 O1 2.132(10) . ?
Cd2 O2 2.188(9) . ?
Cd3 N3 2.042(14) . ?
Cd3 O3 2.151(9) . ?
Cd3 O4 2.155(10) . ?
Cd4 N4 2.063(11) . ?
Cd4 O4 2.140(10) . ?
Cd4 O3 2.175(9) . ?
O1 C1 1.400(18) . ?
O2 C13 1.353(16) . ?
O3 C37 1.366(18) . ?
O4 C49 1.384(17) . ?
Si1 N1 1.708(14) . ?
Si1 C25 1.82(2) . ?
Si1 C27 1.83(3) . ?
Si1 C26 1.86(3) . ?
Si2 N1 1.716(14) . ?
Si2 C30 1.841(19) . ?
Si2 C28 1.869(18) . ?
Si2 C29 1.886(19) . ?
Si3 N2 1.707(13) . ?
Si3 C33 1.84(2) . ?
Si3 C31 1.85(2) . ?
Si3 C32 1.86(2) . ?
Si4 N2 1.719(13) . ?
Si4 C36 1.79(2) . ?
Si4 C34 1.87(2) . ?
Si4 C35 1.89(2) . ?
Si5 N3 1.678(16) . ?
Si5 C61 1.82(3) . ?
Si5 C62 1.88(3) . ?
Si5 C63 1.88(3) . ?
Si6 N3 1.748(14) . ?
Si6 C66 1.871(19) . ?
Si6 C65 1.875(19) . ?
Si6 C64 1.905(17) . ?
Si7 N4 1.709(12) . ?
Si7 C68 1.801(19) . ?
Si7 C69 1.86(2) . ?
Si7 C67 1.882(18) . ?
Si8 N4 1.703(14) . ?
Si8 C72 1.835(18) . ?
Si8 C71 1.84(3) . ?
Si8 C70 1.85(3) . ?
C1 C6 1.38(2) . ?
C1 C2 1.38(2) . ?
C2 C3 1.37(2) . ?
C2 C7 1.54(3) . ?
C3 C4 1.36(3) . ?
C3 H3 0.9400 . ?
C4 C5 1.41(3) . ?
C4 H4 0.9400 . ?
C5 C6 1.40(3) . ?
C5 H5 0.9400 . ?
C6 C10 1.47(3) . ?
C7 C9 1.49(3) . ?
C7 C8 1.56(3) . ?
C7 H7 0.9900 . ?
C8 H8A 0.9700 . ?
C8 H8B 0.9700 . ?
C8 H8C 0.9700 . ?
C9 H9A 0.9700 . ?
C9 H9B 0.9700 . ?
C9 H9C 0.9700 . ?
C10 C12 1.51(3) . ?
C10 C11 1.55(3) . ?
C10 H10 0.9900 . ?
C11 H11A 0.9700 . ?
C11 H11B 0.9700 . ?
C11 H11C 0.9700 . ?
C12 H12A 0.9700 . ?
C12 H12B 0.9700 . ?
C12 H12C 0.9700 . ?
C13 C18 1.39(2) . ?
C13 C14 1.42(2) . ?
C14 C15 1.35(2) . ?
C14 C19 1.54(2) . ?
C15 C16 1.32(3) . ?
C15 H15 0.9400 . ?
C16 C17 1.35(3) . ?
C16 H16 0.9400 . ?
C17 C18 1.41(2) . ?
C17 H17 0.9400 . ?
C18 C22 1.49(2) . ?
C19 C20 1.50(2) . ?
C19 C21 1.55(2) . ?
C19 H19 0.9900 . ?
C20 H20A 0.9700 . ?
C20 H20B 0.9700 . ?
C20 H20C 0.9700 . ?
C21 H21A 0.9700 . ?
C21 H21B 0.9700 . ?
C21 H21C 0.9700 . ?
C22 C24 1.50(3) . ?
C22 C23 1.60(3) . ?
C22 H22 0.9900 . ?
C23 H23A 0.9700 . ?
C23 H23B 0.9700 . ?
C23 H23C 0.9700 . ?
C24 H24A 0.9700 . ?
C24 H24B 0.9700 . ?
C24 H24C 0.9700 . ?
C25 H25A 0.9702 . ?
C25 H25B 0.9702 . ?
C25 H25C 0.9702 . ?
C26 H26A 0.9700 . ?
C26 H26B 0.9700 . ?
C26 H26C 0.9700 . ?
C27 H27A 0.9700 . ?
C27 H27B 0.9700 . ?
C27 H27C 0.9700 . ?
C28 H28A 0.9700 . ?
C28 H28B 0.9700 . ?
C28 H28C 0.9700 . ?
C29 H29A 0.9700 . ?
C29 H29B 0.9700 . ?
C29 H29C 0.9700 . ?
C30 H30A 0.9700 . ?
C30 H30B 0.9700 . ?
C30 H30C 0.9700 . ?
C31 H31A 0.9700 . ?
C31 H31B 0.9700 . ?
C31 H31C 0.9700 . ?
C32 H32A 0.9700 . ?
C32 H32B 0.9700 . ?
C32 H32C 0.9700 . ?
C33 H33A 0.9700 . ?
C33 H33B 0.9700 . ?
C33 H33C 0.9700 . ?
C34 H34A 0.9700 . ?
C34 H34B 0.9700 . ?
C34 H34C 0.9700 . ?
C35 H35A 0.9700 . ?
C35 H35B 0.9700 . ?
C35 H35C 0.9700 . ?
C36 H36A 0.9700 . ?
C36 H36B 0.9700 . ?
C36 H36C 0.9700 . ?
C37 C38 1.38(2) . ?
C37 C42 1.43(2) . ?
C38 C39 1.37(2) . ?
C38 C43 1.52(3) . ?
C39 C40 1.33(3) . ?
C39 H39 0.9400 . ?
C40 C41 1.41(3) . ?
C40 H40 0.9400 . ?
C41 C42 1.39(2) . ?
C41 H41 0.9400 . ?
C42 C46 1.49(2) . ?
C43 C45 1.46(3) . ?
C43 C44 1.54(3) . ?
C43 H43 0.9900 . ?
C44 H44A 0.9700 . ?
C44 H44B 0.9700 . ?
C44 H44C 0.9700 . ?
C45 H45A 0.9700 . ?
C45 H45B 0.9700 . ?
C45 H45C 0.9700 . ?
C46 C48 1.54(3) . ?
C46 C47 1.54(3) . ?
C46 H46 0.9900 . ?
C47 H47A 0.9700 . ?
C47 H47B 0.9700 . ?
C47 H47C 0.9700 . ?
C48 H48A 0.9700 . ?
C48 H48B 0.9700 . ?
C48 H48C 0.9700 . ?
C49 C54 1.38(2) . ?
C49 C50 1.44(2) . ?
C50 C51 1.41(2) . ?
C50 C55 1.50(2) . ?
C51 C52 1.39(3) . ?
C51 H51 0.9400 . ?
C52 C53 1.34(3) . ?
C52 H52 0.9400 . ?
C53 C54 1.39(2) . ?
C53 H53 0.9400 . ?
C54 C58 1.51(2) . ?
C55 C56 1.51(3) . ?
C55 C57 1.58(3) . ?
C55 H55 0.9900 . ?
C56 H56A 0.9700 . ?
C56 H56B 0.9700 . ?
C56 H56C 0.9700 . ?
C57 H57A 0.9700 . ?
C57 H57B 0.9700 . ?
C57 H57C 0.9700 . ?
C58 C59 1.51(2) . ?
C58 C60 1.54(2) . ?
C58 H58 0.9900 . ?
C59 H59A 0.9700 . ?
C59 H59B 0.9700 . ?
C59 H59C 0.9700 . ?
C60 H60A 0.9700 . ?
C60 H60B 0.9700 . ?
C60 H60C 0.9700 . ?
C61 H61A 0.9700 . ?
C61 H61B 0.9700 . ?
C61 H61C 0.9700 . ?
C62 H62A 0.9700 . ?
C62 H62B 0.9700 . ?
C62 H62C 0.9700 . ?
C63 H63A 0.9700 . ?
C63 H63B 0.9700 . ?
C63 H63C 0.9700 . ?
C64 H64A 0.9700 . ?
C64 H64B 0.9700 . ?
C64 H64C 0.9700 . ?
C65 H65A 0.9700 . ?
C65 H65B 0.9700 . ?
C65 H65C 0.9700 . ?
C66 H66A 0.9700 . ?
C66 H66B 0.9700 . ?
C66 H66C 0.9700 . ?
C67 H67A 0.9700 . ?
C67 H67B 0.9700 . ?
C67 H67C 0.9700 . ?
C68 H68A 0.9700 . ?
C68 H68B 0.9700 . ?
C68 H68C 0.9700 . ?
C69 H69A 0.9700 . ?
C69 H69B 0.9700 . ?
C69 H69C 0.9700 . ?
C70 H70A 0.9700 . ?
C70 H70B 0.9700 . ?
C70 H70C 0.9700 . ?
C71 H71A 0.9703 . ?
C71 H71B 0.9703 . ?
C71 H71C 0.9703 . ?
C72 H72A 0.9700 . ?
C72 H72B 0.9700 . ?
C72 H72C 0.9700 . ?
